data_7105301
loop_
_publ_author_name
'Nasser, Nasser'
'Eisler, Dana J'
'Puddephatt, Richard J'

_publ_section_title
;
 A chiral diphosphine as trans-chelate ligand and its relevance to
 catalysis.
;
_journal_issue 11
_journal_name_full 'Chemical communications (Cambridge, England)'
_journal_page_first 1953
_journal_page_last 1955
_journal_paper_doi 10.1039/b923911a
_journal_volume 46
_journal_year 2010
_chemical_absolute_configuration ad
_chemical_formula_moiety 'C44 H40 Ag N2 O2 P2, 2(C3 H6 O), C2 F3 O2 '
_chemical_formula_sum 'C52 H52 Ag F3 N2 O6 P2'
_chemical_formula_weight 1027.77
_chemical_name_systematic
;
?
;
_space_group_IT_number 4
_symmetry_cell_setting monoclinic
_symmetry_space_group_name_Hall 'P 2yb'
_symmetry_space_group_name_H-M 'P 1 21 1'
_atom_sites_solution_hydrogens geom
_atom_sites_solution_primary direct
_atom_sites_solution_secondary difmap
_audit_creation_method SHELXL-97
_cell_angle_alpha 90.00
_cell_angle_beta 92.44(3)
_cell_angle_gamma 90.00
_cell_formula_units_Z 4
_cell_length_a 17.536(4)
_cell_length_b 14.920(3)
_cell_length_c 18.883(4)
_cell_measurement_reflns_used 64223
_cell_measurement_temperature 150(2)
_cell_measurement_theta_max 25.03
_cell_measurement_theta_min 1.0
_cell_volume 4936.2(17)
_computing_cell_refinement 'DENZO-SMN (Otwinowski & Minor, 1997)'
_computing_data_collection 'COLLECT (Nonius, 1997-2001)'
_computing_data_reduction DENZO-SMN
_computing_molecular_graphics 'SHELXTL/PC (Sheldrick, 2001)'
_computing_publication_material SHELXTL/PC
_computing_structure_refinement 'SHELXL-97 (Sheldrick, 2008)'
_computing_structure_solution 'SHELXS-97 (Sheldrick, 2008)'
_diffrn_ambient_temperature 150(2)
_diffrn_measured_fraction_theta_full 0.997
_diffrn_measured_fraction_theta_max 0.997
_diffrn_measurement_device_type 'Nonius Kappa-CCD'
_diffrn_measurement_method '\f scans, and \w scans with \k offsets'
_diffrn_radiation_monochromator graphite
_diffrn_radiation_source 'fine-focus sealed tube'
_diffrn_radiation_type MoK\a
_diffrn_radiation_wavelength 0.71073
_diffrn_reflns_av_R_equivalents 0.0000
_diffrn_reflns_av_sigmaI/netI 0.0698
_diffrn_reflns_limit_h_max 20
_diffrn_reflns_limit_h_min -20
_diffrn_reflns_limit_k_max 17
_diffrn_reflns_limit_k_min -17
_diffrn_reflns_limit_l_max 22
_diffrn_reflns_limit_l_min -22
_diffrn_reflns_number 17399
_diffrn_reflns_theta_full 25.07
_diffrn_reflns_theta_max 25.07
_diffrn_reflns_theta_min 1.55
_exptl_absorpt_coefficient_mu 0.535
_exptl_absorpt_correction_T_max 0.9534
_exptl_absorpt_correction_T_min 0.9337
_exptl_absorpt_correction_type multi-scan
_exptl_absorpt_process_details 'DENZO-SMN (Otwinowski & Minor, 1997)'
_exptl_crystal_colour colourless
_exptl_crystal_density_diffrn 1.383
_exptl_crystal_density_method 'not measured'
_exptl_crystal_description cube
_exptl_crystal_F_000 2120
_exptl_crystal_size_max 0.13
_exptl_crystal_size_mid 0.11
_exptl_crystal_size_min 0.09
_refine_diff_density_max 0.729
_refine_diff_density_min -1.634
_refine_diff_density_rms 0.249
_refine_ls_abs_structure_details 'Flack H D (1983), Acta Cryst. A39, 876-881'
_refine_ls_abs_structure_Flack -0.02(3)
_refine_ls_extinction_method none
_refine_ls_goodness_of_fit_ref 1.116
_refine_ls_hydrogen_treatment constr
_refine_ls_matrix_type full
_refine_ls_number_parameters 1189
_refine_ls_number_reflns 17399
_refine_ls_number_restraints 1
_refine_ls_restrained_S_all 1.116
_refine_ls_R_factor_all 0.0917
_refine_ls_R_factor_gt 0.0572
_refine_ls_shift/su_max 0.031
_refine_ls_shift/su_mean 0.005
_refine_ls_structure_factor_coef Fsqd
_refine_ls_weighting_details 'calc w=1/[\s^2^(Fo^2^)+(0.1136P)^2^+0.0000P] where P=(Fo^2^+2Fc^2^)/3'
_refine_ls_weighting_scheme calc
_refine_ls_wR_factor_gt 0.1510
_refine_ls_wR_factor_ref 0.1889
_reflns_number_gt 13409
_reflns_number_total 17399
_reflns_threshold_expression >2sigma(I)
_cod_data_source_file b923911a.txt
_cod_data_source_block 2c
_cod_depositor_comments
;
The following automatic conversions were performed:
'_symmetry_cell_setting' value 'Monoclinic' changed to 'monoclinic'
according to '/home/saulius/struct/CIF-dictionaries/cif_core.dic'
dictionary named 'cif_core.dic' version 2.4.1 from 2010-06-29.

Automatic conversion script
Id: cif_fix_enum 1527 2010-12-29 10:47:43Z saulius 
;
_cod_original_sg_symbol_Hall 'P 2yb '
_cod_original_sg_symbol_H-M P2(1)
_cod_database_code 7105301

loop_
_symmetry_equiv_pos_as_xyz
'x, y, z'
'-x, y+1/2, -z'

loop_
_atom_site_label
_atom_site_type_symbol
_atom_site_fract_x
_atom_site_fract_y
_atom_site_fract_z
_atom_site_U_iso_or_equiv
_atom_site_adp_type
_atom_site_occupancy
_atom_site_symmetry_multiplicity
_atom_site_calc_flag
_atom_site_refinement_flags
_atom_site_disorder_assembly
_atom_site_disorder_group
Ag1 Ag 0.74099(3) -0.11723(4) 0.96529(3) 0.03042(18) Uani 1 1 d . . .
F1 F 0.7015(3) 0.3636(5) 0.7610(4) 0.072(2) Uani 1 1 d . . .
P1 P 0.60460(9) -0.10945(16) 0.96155(10) 0.0248(5) Uani 1 1 d . . .
N1 N 0.6680(3) -0.3942(4) 0.9518(3) 0.0271(15) Uani 1 1 d . . .
H1A H 0.6596 -0.4147 0.9084 0.033 Uiso 1 1 calc R . .
O1 O 0.6480(3) -0.2735(4) 1.0237(3) 0.0317(13) Uani 1 1 d . . .
C1 C 0.5489(4) -0.1947(6) 0.9143(4) 0.029(2) Uani 1 1 d . . .
Ag2 Ag 0.27052(3) 0.12560(4) 0.53598(3) 0.03055(18) Uani 1 1 d . . .
F2 F 0.7307(3) 0.4592(5) 0.6845(3) 0.076(2) Uani 1 1 d . . .
P2 P 0.87250(11) -0.07862(16) 0.95616(12) 0.0286(5) Uani 1 1 d . . .
N2 N 0.8316(3) -0.3607(5) 0.9635(3) 0.0303(16) Uani 1 1 d . . .
H2B H 0.8312 -0.3903 0.9232 0.036 Uiso 1 1 calc R . .
O2 O 0.8663(3) -0.2382(4) 1.0246(3) 0.0449(16) Uani 1 1 d . . .
C2 C 0.4838(4) -0.1721(6) 0.8749(4) 0.0292(19) Uani 1 1 d . . .
H2A H 0.4715 -0.1105 0.8684 0.035 Uiso 1 1 calc R . .
O3 O 0.3609(3) 0.2648(4) 0.4723(3) 0.0311(13) Uani 1 1 d . . .
N3 N 0.3213(3) 0.3836(5) 0.5344(3) 0.0323(15) Uani 1 1 d . . .
H3B H 0.3230 0.4142 0.5743 0.039 Uiso 1 1 calc R . .
F3 F 0.8182(2) 0.3979(4) 0.7464(3) 0.0548(15) Uani 1 1 d . . .
P3 P 0.40604(10) 0.11257(15) 0.54210(11) 0.0252(5) Uani 1 1 d . . .
C3 C 0.4361(4) -0.2358(6) 0.8445(5) 0.0295(19) Uani 1 1 d . . .
H3A H 0.3905 -0.2181 0.8194 0.035 Uiso 1 1 calc R . .
N4 N 0.1576(3) 0.3902(5) 0.5564(4) 0.0376(16) Uani 1 1 d . . .
H4B H 0.1512 0.4129 0.5987 0.045 Uiso 1 1 calc R . .
O4 O 0.1466(3) 0.2616(4) 0.4888(4) 0.0496(17) Uani 1 1 d . . .
F4 F 0.2991(3) 0.6498(4) 0.7327(3) 0.0642(19) Uani 1 1 d . . .
P4 P 0.13774(11) 0.09558(15) 0.54591(12) 0.0301(5) Uani 1 1 d . . .
C4 C 0.4545(4) -0.3256(6) 0.8505(4) 0.0297(19) Uani 1 1 d . . .
H4A H 0.4215 -0.3697 0.8298 0.036 Uiso 1 1 calc R . .
O5 O 0.6748(3) 0.5308(4) 0.8141(3) 0.0414(15) Uani 1 1 d . . .
F5 F 0.1828(2) 0.6352(4) 0.7554(3) 0.0602(16) Uani 1 1 d . . .
C5 C 0.5216(4) -0.3509(6) 0.8872(4) 0.027(2) Uani 1 1 d . . .
H5A H 0.5355 -0.4124 0.8894 0.033 Uiso 1 1 calc R . .
O6 O 0.8030(3) 0.5386(4) 0.8302(3) 0.0448(16) Uani 1 1 d . . .
F6 F 0.2686(4) 0.5575(5) 0.8146(3) 0.0727(19) Uani 1 1 d . . .
C6 C 0.5680(4) -0.2878(6) 0.9204(4) 0.0279(19) Uani 1 1 d . . .
C7 C 0.6337(4) -0.3169(6) 0.9696(4) 0.0245(18) Uani 1 1 d . . .
O7 O 0.3019(3) 0.4852(4) 0.6717(3) 0.0463(16) Uani 1 1 d . . .
C8 C 0.7182(4) -0.4458(5) 0.9999(4) 0.0324(18) Uani 1 1 d . . .
H8A H 0.7345 -0.5003 0.9736 0.039 Uiso 1 1 calc R . .
O8 O 0.1745(3) 0.4815(4) 0.6856(3) 0.0445(16) Uani 1 1 d . . .
C9 C 0.6756(5) -0.4780(6) 1.0641(5) 0.038(2) Uani 1 1 d . . .
H9A H 0.6303 -0.5130 1.0478 0.046 Uiso 1 1 calc R . .
H9B H 0.6578 -0.4255 1.0909 0.046 Uiso 1 1 calc R . .
O9 O 0.2377(8) 0.6921(10) 0.5181(7) 0.144(5) Uani 1 1 d . . .
C10 C 0.7277(5) -0.5369(6) 1.1135(5) 0.044(2) Uani 1 1 d . . .
H10A H 0.7001 -0.5530 1.1564 0.053 Uiso 1 1 calc R . .
H10B H 0.7404 -0.5930 1.0886 0.053 Uiso 1 1 calc R . .
O10 O 0.2612(4) 0.1640(6) 0.6956(5) 0.081(3) Uani 1 1 d . . .
C11 C 0.8006(5) -0.4874(7) 1.1350(5) 0.046(2) Uani 1 1 d . . .
H11A H 0.7881 -0.4351 1.1645 0.055 Uiso 1 1 calc R . .
H11B H 0.8344 -0.5276 1.1639 0.055 Uiso 1 1 calc R . .
O11 O 0.7438(4) -1.1583(6) 0.8122(4) 0.066(2) Uani 1 1 d . . .
C12 C 0.8419(5) -0.4562(7) 1.0713(5) 0.041(2) Uani 1 1 d . . .
H12A H 0.8577 -0.5087 1.0435 0.049 Uiso 1 1 calc R . .
H12B H 0.8885 -0.4230 1.0871 0.049 Uiso 1 1 calc R . .
O12 O 0.7645(7) -1.6763(9) 0.9666(5) 0.116(4) Uani 1 1 d . . .
C13 C 0.7907(4) -0.3952(6) 1.0243(4) 0.0334(19) Uani 1 1 d . . .
H13A H 0.7753 -0.3429 1.0536 0.040 Uiso 1 1 calc R . .
C14 C 0.8692(4) -0.2838(6) 0.9710(5) 0.031(2) Uani 1 1 d . . .
C15 C 0.9157(4) -0.2510(6) 0.9106(4) 0.030(2) Uani 1 1 d . . .
C16 C 0.9547(4) -0.3099(6) 0.8693(5) 0.040(2) Uani 1 1 d . . .
H16A H 0.9485 -0.3726 0.8754 0.048 Uiso 1 1 calc R . .
C17 C 1.0036(5) -0.2772(6) 0.8183(5) 0.045(2) Uani 1 1 d . . .
H17A H 1.0318 -0.3178 0.7908 0.054 Uiso 1 1 calc R . .
C18 C 1.0106(5) -0.1868(7) 0.8083(6) 0.050(3) Uani 1 1 d . . .
H18A H 1.0426 -0.1651 0.7728 0.060 Uiso 1 1 calc R . .
C19 C 0.9717(4) -0.1261(8) 0.8492(4) 0.040(2) Uani 1 1 d . . .
H19A H 0.9772 -0.0635 0.8419 0.048 Uiso 1 1 calc R . .
C20 C 0.9244(4) -0.1584(6) 0.9015(5) 0.031(2) Uani 1 1 d . . .
C21 C 0.5589(4) -0.1011(6) 1.0450(4) 0.032(2) Uani 1 1 d . . .
C22 C 0.4804(4) -0.1182(6) 1.0505(4) 0.0344(18) Uani 1 1 d . . .
H22A H 0.4507 -0.1352 1.0094 0.041 Uiso 1 1 calc R . .
C23 C 0.4464(5) -0.1110(8) 1.1136(6) 0.053(3) Uani 1 1 d . . .
H23A H 0.3944 -0.1272 1.1177 0.063 Uiso 1 1 calc R . .
C24 C 0.4895(6) -0.0791(7) 1.1726(5) 0.053(3) Uani 1 1 d . . .
H24A H 0.4656 -0.0698 1.2162 0.064 Uiso 1 1 calc R . .
C25 C 0.5662(6) -0.0612(7) 1.1678(5) 0.047(2) Uani 1 1 d . . .
H25A H 0.5951 -0.0405 1.2083 0.056 Uiso 1 1 calc R . .
C26 C 0.6009(5) -0.0734(6) 1.1045(4) 0.039(2) Uani 1 1 d . . .
H26A H 0.6540 -0.0626 1.1017 0.047 Uiso 1 1 calc R . .
C27 C 0.5775(4) -0.0083(6) 0.9125(4) 0.0260(19) Uani 1 1 d . . .
C28 C 0.6088(4) 0.0049(6) 0.8466(5) 0.037(2) Uani 1 1 d . . .
H28A H 0.6412 -0.0395 0.8280 0.044 Uiso 1 1 calc R . .
C29 C 0.5927(5) 0.0828(7) 0.8075(5) 0.042(2) Uani 1 1 d . . .
H29A H 0.6144 0.0917 0.7628 0.051 Uiso 1 1 calc R . .
C30 C 0.5453(4) 0.1463(6) 0.8344(5) 0.041(2) Uani 1 1 d . . .
H30A H 0.5335 0.1986 0.8074 0.049 Uiso 1 1 calc R . .
C31 C 0.5146(4) 0.1359(7) 0.8991(5) 0.038(2) Uani 1 1 d . . .
H31A H 0.4828 0.1811 0.9174 0.046 Uiso 1 1 calc R . .
C32 C 0.5304(4) 0.0587(5) 0.9379(5) 0.0292(19) Uani 1 1 d . . .
H32A H 0.5086 0.0512 0.9827 0.035 Uiso 1 1 calc R . .
C33 C 0.9300(4) -0.0661(6) 1.0377(4) 0.0268(18) Uani 1 1 d . . .
C34 C 1.0090(4) -0.0769(5) 1.0400(5) 0.032(2) Uani 1 1 d . . .
H34A H 1.0343 -0.0896 0.9977 0.038 Uiso 1 1 calc R . .
C35 C 1.0502(4) -0.0694(6) 1.1024(5) 0.035(2) Uani 1 1 d . . .
H35A H 1.1041 -0.0759 1.1030 0.042 Uiso 1 1 calc R . .
C36 C 1.0148(5) -0.0527(6) 1.1646(5) 0.037(2) Uani 1 1 d . . .
H36A H 1.0437 -0.0489 1.2082 0.045 Uiso 1 1 calc R . .
C37 C 0.9360(5) -0.0414(7) 1.1628(5) 0.040(2) Uani 1 1 d . . .
H37A H 0.9112 -0.0297 1.2056 0.048 Uiso 1 1 calc R . .
C38 C 0.8941(5) -0.0468(6) 1.1006(4) 0.034(2) Uani 1 1 d . . .
H38A H 0.8405 -0.0376 1.1000 0.041 Uiso 1 1 calc R . .
C39 C 0.8824(4) 0.0303(6) 0.9121(4) 0.031(2) Uani 1 1 d . . .
C40 C 0.9363(4) 0.0943(6) 0.9314(5) 0.037(2) Uani 1 1 d . . .
H40A H 0.9748 0.0804 0.9666 0.045 Uiso 1 1 calc R . .
C41 C 0.9351(5) 0.1782(7) 0.9002(6) 0.045(2) Uani 1 1 d . . .
H41A H 0.9725 0.2213 0.9148 0.054 Uiso 1 1 calc R . .
C42 C 0.8823(5) 0.1999(7) 0.8500(5) 0.045(2) Uani 1 1 d . . .
H42A H 0.8802 0.2587 0.8307 0.054 Uiso 1 1 calc R . .
C43 C 0.8297(5) 0.1338(9) 0.8262(5) 0.053(3) Uani 1 1 d . . .
H43A H 0.7945 0.1469 0.7880 0.063 Uiso 1 1 calc R . .
C44 C 0.8286(5) 0.0505(7) 0.8576(5) 0.044(2) Uani 1 1 d . . .
H44A H 0.7916 0.0073 0.8424 0.052 Uiso 1 1 calc R . .
C45 C 0.4549(4) 0.2049(6) 0.5886(4) 0.0254(19) Uani 1 1 d . . .
C46 C 0.5201(4) 0.1877(6) 0.6332(4) 0.032(2) Uani 1 1 d . . .
H46A H 0.5361 0.1277 0.6422 0.039 Uiso 1 1 calc R . .
C47 C 0.5614(4) 0.2597(6) 0.6643(4) 0.033(2) Uani 1 1 d . . .
H47A H 0.6057 0.2483 0.6935 0.039 Uiso 1 1 calc R . .
C48 C 0.5376(5) 0.3460(6) 0.6523(5) 0.037(2) Uani 1 1 d . . .
H48A H 0.5667 0.3944 0.6719 0.044 Uiso 1 1 calc R . .
C49 C 0.4715(4) 0.3633(6) 0.6120(5) 0.032(2) Uani 1 1 d . . .
H49A H 0.4538 0.4232 0.6068 0.039 Uiso 1 1 calc R . .
C50 C 0.4307(4) 0.2938(6) 0.5789(4) 0.0251(18) Uani 1 1 d . . .
C51 C 0.3679(4) 0.3138(6) 0.5260(5) 0.030(2) Uani 1 1 d . . .
C52 C 0.2675(4) 0.4085(5) 0.4767(4) 0.0334(19) Uani 1 1 d . . .
H52A H 0.2554 0.3537 0.4479 0.040 Uiso 1 1 calc R . .
C53 C 0.3030(5) 0.4789(6) 0.4280(5) 0.039(2) Uani 1 1 d . . .
H53A H 0.3135 0.5346 0.4552 0.047 Uiso 1 1 calc R . .
H53B H 0.3520 0.4560 0.4112 0.047 Uiso 1 1 calc R . .
C54 C 0.2497(5) 0.4998(7) 0.3647(5) 0.055(3) Uani 1 1 d . . .
H54A H 0.2726 0.5473 0.3357 0.066 Uiso 1 1 calc R . .
H54B H 0.2434 0.4455 0.3348 0.066 Uiso 1 1 calc R . .
C55 C 0.1721(5) 0.5305(7) 0.3879(5) 0.056(3) Uani 1 1 d . . .
H55A H 0.1370 0.5367 0.3457 0.067 Uiso 1 1 calc R . .
H55B H 0.1773 0.5901 0.4107 0.067 Uiso 1 1 calc R . .
C56 C 0.1382(5) 0.4640(7) 0.4400(5) 0.046(2) Uani 1 1 d . . .
H56A H 0.0894 0.4882 0.4563 0.055 Uiso 1 1 calc R . .
H56B H 0.1271 0.4067 0.4152 0.055 Uiso 1 1 calc R . .
C57 C 0.1920(4) 0.4461(6) 0.5045(4) 0.0361(19) Uani 1 1 d . . .
H57A H 0.2038 0.5051 0.5275 0.043 Uiso 1 1 calc R . .
C58 C 0.1343(4) 0.3043(7) 0.5442(5) 0.039(2) Uani 1 1 d . . .
C59 C 0.0878(4) 0.2612(6) 0.6001(5) 0.040(2) Uani 1 1 d . . .
C60 C 0.0451(5) 0.3140(8) 0.6454(6) 0.056(3) Uani 1 1 d . . .
H60A H 0.0475 0.3775 0.6429 0.067 Uiso 1 1 calc R . .
C61 C -0.0002(6) 0.2730(8) 0.6932(6) 0.071(4) Uani 1 1 d . . .
H61A H -0.0302 0.3089 0.7229 0.085 Uiso 1 1 calc R . .
C62 C -0.0031(6) 0.1818(7) 0.6993(6) 0.062(3) Uani 1 1 d . . .
H62A H -0.0340 0.1545 0.7334 0.074 Uiso 1 1 calc R . .
C63 C 0.0392(4) 0.1306(8) 0.6556(5) 0.049(2) Uani 1 1 d . . .
H63A H 0.0373 0.0672 0.6599 0.059 Uiso 1 1 calc R . .
C64 C 0.0849(5) 0.1682(7) 0.6050(5) 0.040(2) Uani 1 1 d . . .
C65 C 0.4342(4) 0.0130(6) 0.5940(5) 0.030(2) Uani 1 1 d . . .
C66 C 0.4022(4) 0.0036(6) 0.6607(5) 0.037(2) Uani 1 1 d . . .
H66A H 0.3695 0.0486 0.6780 0.045 Uiso 1 1 calc R . .
C67 C 0.4187(5) -0.0710(7) 0.7002(5) 0.043(2) Uani 1 1 d . . .
H67A H 0.3994 -0.0755 0.7463 0.052 Uiso 1 1 calc R . .
C68 C 0.4629(4) -0.1407(6) 0.6749(5) 0.041(2) Uani 1 1 d . . .
H68A H 0.4717 -0.1933 0.7024 0.050 Uiso 1 1 calc R . .
C69 C 0.4934(5) -0.1321(7) 0.6096(5) 0.040(2) Uani 1 1 d . . .
H69A H 0.5237 -0.1789 0.5915 0.048 Uiso 1 1 calc R . .
C70 C 0.4799(4) -0.0549(6) 0.5699(5) 0.037(2) Uani 1 1 d . . .
H70A H 0.5026 -0.0488 0.5254 0.044 Uiso 1 1 calc R . .
C71 C 0.4565(4) 0.1029(5) 0.4603(4) 0.0234(17) Uani 1 1 d . . .
C72 C 0.4150(4) 0.0837(6) 0.3966(4) 0.035(2) Uani 1 1 d . . .
H72A H 0.3617 0.0727 0.3971 0.042 Uiso 1 1 calc R . .
C73 C 0.4519(5) 0.0809(6) 0.3329(4) 0.036(2) Uani 1 1 d . . .
H73A H 0.4239 0.0696 0.2896 0.043 Uiso 1 1 calc R . .
C74 C 0.5292(5) 0.0947(6) 0.3334(5) 0.038(2) Uani 1 1 d . . .
H74A H 0.5548 0.0913 0.2901 0.046 Uiso 1 1 calc R . .
C75 C 0.5699(4) 0.1131(6) 0.3939(4) 0.0331(19) Uani 1 1 d . . .
H75A H 0.6233 0.1230 0.3924 0.040 Uiso 1 1 calc R . .
C76 C 0.5350(4) 0.1179(6) 0.4585(4) 0.0318(18) Uani 1 1 d . . .
H76A H 0.5641 0.1312 0.5007 0.038 Uiso 1 1 calc R . .
C77 C 0.1286(4) -0.0161(6) 0.5851(5) 0.035(2) Uani 1 1 d . . .
C78 C 0.0756(5) -0.0791(6) 0.5601(5) 0.043(2) Uani 1 1 d . . .
H78A H 0.0418 -0.0647 0.5211 0.051 Uiso 1 1 calc R . .
C79 C 0.0716(6) -0.1621(7) 0.5913(6) 0.051(3) Uani 1 1 d . . .
H79A H 0.0336 -0.2037 0.5754 0.061 Uiso 1 1 calc R . .
C80 C 0.1231(6) -0.1851(7) 0.6459(6) 0.054(3) Uani 1 1 d . . .
H80A H 0.1206 -0.2430 0.6666 0.065 Uiso 1 1 calc R . .
C81 C 0.1768(5) -0.1267(8) 0.6703(5) 0.050(3) Uani 1 1 d . . .
H81A H 0.2121 -0.1429 0.7077 0.060 Uiso 1 1 calc R . .
C82 C 0.1791(5) -0.0424(8) 0.6396(5) 0.050(3) Uani 1 1 d . . .
H82A H 0.2169 -0.0011 0.6565 0.060 Uiso 1 1 calc R . .
C83 C 0.0795(4) 0.0899(6) 0.4650(5) 0.032(2) Uani 1 1 d . . .
C84 C 0.0014(4) 0.1027(5) 0.4642(5) 0.0312(19) Uani 1 1 d . . .
H84A H -0.0227 0.1170 0.5069 0.037 Uiso 1 1 calc R . .
C85 C -0.0421(5) 0.0947(6) 0.4013(5) 0.039(2) Uani 1 1 d . . .
H85A H -0.0956 0.1045 0.4004 0.047 Uiso 1 1 calc R . .
C86 C -0.0065(5) 0.0725(7) 0.3403(5) 0.043(2) Uani 1 1 d . . .
H86A H -0.0367 0.0645 0.2978 0.051 Uiso 1 1 calc R . .
C87 C 0.0712(5) 0.0613(7) 0.3386(5) 0.049(3) Uani 1 1 d . . .
H87A H 0.0947 0.0485 0.2954 0.059 Uiso 1 1 calc R . .
C88 C 0.1144(4) 0.0690(6) 0.4014(5) 0.038(2) Uani 1 1 d . . .
H88A H 0.1681 0.0602 0.4016 0.046 Uiso 1 1 calc R . .
C89 C 0.7489(4) 0.4313(7) 0.7494(5) 0.037(2) Uani 1 1 d . . .
C90 C 0.7414(4) 0.5097(6) 0.8035(5) 0.0307(19) Uani 1 1 d . . .
C91 C 0.2484(4) 0.5866(7) 0.7478(5) 0.043(2) Uani 1 1 d . . .
C92 C 0.2407(5) 0.5092(6) 0.6954(4) 0.034(2) Uani 1 1 d . . .
C93 C 0.3056(8) 0.8267(13) 0.5078(9) 0.124(7) Uani 1 1 d . . .
H93A H 0.3411 0.7989 0.5428 0.186 Uiso 1 1 calc R . .
H93B H 0.2834 0.8806 0.5283 0.186 Uiso 1 1 calc R . .
H93C H 0.3331 0.8430 0.4656 0.186 Uiso 1 1 calc R . .
C94 C 0.2449(10) 0.7632(11) 0.4882(10) 0.104(5) Uani 1 1 d . . .
C95 C 0.1892(8) 0.7938(10) 0.4341(9) 0.100(5) Uani 1 1 d . . .
H95A H 0.1522 0.7459 0.4235 0.151 Uiso 1 1 calc R . .
H95B H 0.2154 0.8094 0.3910 0.151 Uiso 1 1 calc R . .
H95C H 0.1625 0.8467 0.4514 0.151 Uiso 1 1 calc R . .
C96 C 0.3496(8) 0.2428(13) 0.7686(8) 0.129(8) Uani 1 1 d . . .
H96A H 0.3867 0.2099 0.7412 0.193 Uiso 1 1 calc R . .
H96B H 0.3559 0.2263 0.8187 0.193 Uiso 1 1 calc R . .
H96C H 0.3579 0.3074 0.7633 0.193 Uiso 1 1 calc R . .
C97 C 0.2725(7) 0.2201(9) 0.7425(6) 0.067(3) Uani 1 1 d . . .
C98 C 0.2046(8) 0.2630(11) 0.7747(7) 0.102(5) Uani 1 1 d . . .
H98A H 0.1577 0.2424 0.7497 0.153 Uiso 1 1 calc R . .
H98B H 0.2084 0.3283 0.7706 0.153 Uiso 1 1 calc R . .
H98C H 0.2034 0.2464 0.8249 0.153 Uiso 1 1 calc R . .
C99 C 0.6614(6) -1.2408(9) 0.7375(6) 0.076(4) Uani 1 1 d . . .
H99A H 0.6220 -1.2103 0.7639 0.114 Uiso 1 1 calc R . .
H99B H 0.6569 -1.3057 0.7440 0.114 Uiso 1 1 calc R . .
H99C H 0.6547 -1.2263 0.6870 0.114 Uiso 1 1 calc R . .
C100 C 0.7369(5) -1.2110(7) 0.7639(5) 0.043(2) Uani 1 1 d . . .
C101 C 0.8037(6) -1.2499(9) 0.7298(6) 0.071(4) Uani 1 1 d . . .
H01A H 0.8506 -1.2237 0.7508 0.106 Uiso 1 1 calc R . .
H01B H 0.8002 -1.2369 0.6789 0.106 Uiso 1 1 calc R . .
H01C H 0.8044 -1.3150 0.7371 0.106 Uiso 1 1 calc R . .
C102 C 0.7044(8) -1.8142(13) 0.9830(9) 0.128(7) Uani 1 1 d . . .
H02A H 0.6700 -1.7920 0.9446 0.192 Uiso 1 1 calc R . .
H02B H 0.6753 -1.8255 1.0252 0.192 Uiso 1 1 calc R . .
H02C H 0.7284 -1.8700 0.9680 0.192 Uiso 1 1 calc R . .
C103 C 0.7638(7) -1.7467(10) 0.9995(7) 0.068(3) Uani 1 1 d . . .
C104 C 0.8242(7) -1.7626(10) 1.0558(8) 0.089(4) Uani 1 1 d . . .
H04A H 0.8590 -1.7113 1.0583 0.133 Uiso 1 1 calc R . .
H04B H 0.8527 -1.8169 1.0446 0.133 Uiso 1 1 calc R . .
H04C H 0.8005 -1.7702 1.1015 0.133 Uiso 1 1 calc R . .

loop_
_atom_site_aniso_label
_atom_site_aniso_U_11
_atom_site_aniso_U_22
_atom_site_aniso_U_33
_atom_site_aniso_U_23
_atom_site_aniso_U_13
_atom_site_aniso_U_12
Ag1 0.0222(3) 0.0312(4) 0.0378(4) -0.0012(3) 0.0008(2) -0.0025(2)
F1 0.061(3) 0.059(5) 0.098(5) -0.034(4) 0.020(3) -0.025(3)
P1 0.0215(8) 0.0259(12) 0.0273(11) -0.0022(10) 0.0022(7) 0.0019(9)
N1 0.030(3) 0.018(4) 0.033(4) 0.000(3) -0.004(3) 0.001(3)
O1 0.035(3) 0.024(3) 0.035(3) -0.002(3) -0.003(2) 0.001(2)
C1 0.022(4) 0.037(6) 0.029(5) -0.004(4) 0.001(3) 0.010(3)
Ag2 0.0226(3) 0.0304(4) 0.0389(4) -0.0025(3) 0.0043(2) -0.0021(2)
F2 0.076(4) 0.113(6) 0.038(4) -0.014(4) -0.008(3) 0.021(4)
P2 0.0227(9) 0.0317(13) 0.0314(12) -0.0045(10) 0.0036(8) -0.0010(8)
N2 0.032(3) 0.027(4) 0.032(4) -0.006(3) 0.003(3) -0.003(3)
O2 0.063(4) 0.030(4) 0.042(4) -0.007(3) 0.014(3) -0.011(3)
C2 0.034(4) 0.024(5) 0.030(5) 0.004(4) 0.000(3) 0.007(3)
O3 0.034(3) 0.029(3) 0.029(3) -0.005(3) -0.004(2) 0.007(2)
N3 0.036(3) 0.028(4) 0.033(4) -0.005(3) 0.002(3) 0.005(3)
F3 0.037(2) 0.055(4) 0.072(4) -0.026(3) -0.004(2) 0.007(2)
P3 0.0241(9) 0.0248(13) 0.0268(11) -0.0012(10) 0.0038(7) -0.0028(8)
C3 0.029(4) 0.024(5) 0.034(5) -0.006(4) -0.007(3) 0.001(3)
N4 0.037(3) 0.025(4) 0.052(4) -0.011(4) 0.013(3) -0.006(3)
O4 0.053(4) 0.037(4) 0.060(5) -0.017(3) 0.019(3) -0.007(3)
F4 0.056(3) 0.062(5) 0.076(4) -0.019(3) 0.017(3) -0.023(3)
P4 0.0232(9) 0.0302(13) 0.0374(13) -0.0073(10) 0.0079(8) -0.0062(8)
C4 0.027(4) 0.035(5) 0.026(5) -0.004(4) -0.003(3) -0.006(3)
O5 0.025(3) 0.055(4) 0.045(4) -0.006(3) 0.003(2) 0.005(3)
F5 0.036(2) 0.058(4) 0.086(4) -0.028(3) 0.002(2) 0.007(3)
C5 0.036(4) 0.024(5) 0.022(5) -0.001(4) 0.002(3) -0.003(3)
O6 0.031(3) 0.044(4) 0.059(4) -0.015(3) -0.005(3) -0.007(3)
F6 0.095(4) 0.083(5) 0.038(4) -0.004(3) -0.024(3) 0.008(4)
C6 0.025(4) 0.033(5) 0.026(5) -0.001(4) -0.004(3) -0.001(3)
C7 0.024(4) 0.025(5) 0.024(4) 0.000(4) -0.003(3) 0.000(3)
O7 0.029(3) 0.048(4) 0.063(4) -0.011(3) 0.013(3) -0.003(3)
C8 0.031(4) 0.028(5) 0.039(5) 0.009(4) 0.006(3) 0.001(3)
O8 0.033(3) 0.054(4) 0.046(4) -0.011(3) -0.001(3) -0.011(3)
C9 0.038(5) 0.031(5) 0.046(6) 0.011(4) 0.010(4) 0.008(4)
O9 0.201(12) 0.084(9) 0.142(11) 0.001(8) -0.051(9) 0.026(9)
C10 0.047(5) 0.040(5) 0.045(5) 0.013(4) 0.002(4) 0.000(4)
O10 0.072(5) 0.084(7) 0.087(6) -0.042(6) -0.006(4) 0.002(4)
C11 0.036(5) 0.053(6) 0.048(6) 0.017(5) 0.000(4) 0.012(4)
O11 0.059(4) 0.068(6) 0.071(5) -0.032(4) -0.008(4) 0.010(4)
C12 0.036(5) 0.043(6) 0.043(6) 0.004(4) -0.004(4) 0.005(4)
O12 0.187(11) 0.088(9) 0.075(7) -0.006(6) 0.010(7) 0.013(8)
C13 0.022(4) 0.042(5) 0.036(5) 0.007(4) 0.000(3) -0.002(3)
C14 0.023(4) 0.022(5) 0.047(6) 0.001(4) 0.001(3) 0.002(3)
C15 0.027(4) 0.036(5) 0.028(5) -0.009(4) 0.002(3) -0.004(3)
C16 0.031(4) 0.031(5) 0.057(6) -0.012(4) 0.003(4) 0.001(4)
C17 0.039(5) 0.034(6) 0.064(7) -0.018(5) 0.019(4) 0.002(4)
C18 0.038(5) 0.053(7) 0.061(7) -0.011(5) 0.017(4) -0.002(4)
C19 0.034(4) 0.046(6) 0.041(5) -0.010(5) 0.016(3) -0.007(4)
C20 0.017(3) 0.029(5) 0.045(5) -0.004(4) -0.007(3) -0.001(3)
C21 0.038(4) 0.023(5) 0.035(5) 0.007(4) 0.004(3) 0.007(4)
C22 0.043(4) 0.019(4) 0.041(5) -0.002(4) 0.011(3) 0.013(4)
C23 0.055(5) 0.044(6) 0.062(7) 0.002(6) 0.031(5) 0.006(5)
C24 0.087(8) 0.041(6) 0.034(6) 0.016(5) 0.030(5) 0.031(5)
C25 0.072(7) 0.036(6) 0.032(5) -0.004(4) 0.003(4) 0.020(5)
C26 0.052(5) 0.037(5) 0.027(5) 0.005(4) -0.005(4) 0.017(4)
C27 0.020(4) 0.025(5) 0.033(5) -0.007(4) 0.003(3) 0.000(3)
C28 0.042(5) 0.033(5) 0.035(5) 0.000(4) 0.007(4) 0.003(4)
C29 0.049(5) 0.042(6) 0.036(5) 0.014(5) 0.008(4) 0.000(4)
C30 0.041(4) 0.033(6) 0.049(6) 0.019(4) 0.002(4) 0.009(4)
C31 0.044(4) 0.027(5) 0.046(6) 0.004(5) 0.013(4) 0.007(4)
C32 0.035(4) 0.021(5) 0.033(5) 0.003(4) 0.009(3) 0.002(3)
C33 0.026(4) 0.022(4) 0.033(5) -0.003(4) 0.008(3) -0.005(3)
C34 0.031(4) 0.023(4) 0.041(5) -0.002(4) 0.009(4) -0.007(3)
C35 0.023(4) 0.032(5) 0.050(6) -0.007(4) -0.010(4) -0.006(3)
C36 0.041(5) 0.027(5) 0.043(6) -0.002(4) -0.011(4) -0.008(4)
C37 0.042(5) 0.042(6) 0.037(5) -0.013(5) 0.006(4) -0.008(4)
C38 0.037(4) 0.032(5) 0.035(5) -0.004(4) 0.006(4) -0.002(4)
C39 0.036(4) 0.028(5) 0.029(5) -0.005(4) 0.006(3) 0.004(4)
C40 0.030(4) 0.035(6) 0.047(5) -0.001(4) 0.001(4) -0.010(3)
C41 0.053(5) 0.029(5) 0.054(7) 0.003(5) 0.021(5) -0.002(4)
C42 0.048(5) 0.035(6) 0.052(6) 0.006(5) 0.007(4) -0.002(4)
C43 0.056(5) 0.055(7) 0.047(6) 0.021(6) -0.006(4) -0.001(6)
C44 0.040(5) 0.048(7) 0.042(6) 0.006(5) -0.011(4) -0.012(4)
C45 0.030(4) 0.028(5) 0.019(4) 0.003(4) 0.004(3) -0.010(3)
C46 0.037(4) 0.029(5) 0.030(5) 0.001(4) -0.002(3) -0.003(4)
C47 0.033(4) 0.039(6) 0.027(5) -0.002(4) -0.001(3) -0.009(4)
C48 0.043(5) 0.035(5) 0.032(5) -0.007(4) 0.001(4) -0.007(4)
C49 0.036(4) 0.025(6) 0.037(5) -0.001(4) 0.007(3) 0.000(3)
C50 0.027(4) 0.022(5) 0.027(5) 0.003(4) 0.007(3) 0.003(3)
C51 0.029(4) 0.017(4) 0.044(6) 0.004(4) 0.011(4) -0.004(3)
C52 0.030(4) 0.028(5) 0.041(5) 0.006(4) -0.004(3) 0.002(3)
C53 0.036(4) 0.037(5) 0.046(6) 0.011(4) -0.004(4) 0.001(4)
C54 0.053(6) 0.053(6) 0.059(7) 0.026(5) 0.002(5) 0.005(5)
C55 0.048(5) 0.044(6) 0.074(7) 0.018(5) -0.009(5) 0.016(4)
C56 0.038(5) 0.040(6) 0.059(6) 0.003(5) -0.002(4) 0.010(4)
C57 0.031(4) 0.032(5) 0.045(5) 0.003(4) 0.002(4) 0.000(3)
C58 0.027(4) 0.035(5) 0.056(6) -0.007(5) 0.013(4) -0.005(4)
C59 0.032(4) 0.029(5) 0.059(6) -0.009(5) 0.007(4) 0.000(4)
C60 0.039(5) 0.058(7) 0.072(7) -0.028(6) 0.030(5) -0.011(5)
C61 0.055(6) 0.077(9) 0.085(9) -0.036(7) 0.043(6) -0.018(6)
C62 0.071(7) 0.041(6) 0.078(8) -0.029(6) 0.052(6) -0.027(5)
C63 0.042(5) 0.046(6) 0.061(6) -0.006(6) 0.014(4) -0.010(5)
C64 0.033(4) 0.050(6) 0.038(5) -0.017(5) 0.013(4) -0.006(4)
C65 0.026(4) 0.027(5) 0.037(5) 0.002(4) 0.005(3) 0.002(3)
C66 0.040(4) 0.035(5) 0.038(5) 0.002(4) 0.015(4) 0.013(4)
C67 0.062(6) 0.038(6) 0.031(5) 0.008(4) 0.015(4) 0.005(4)
C68 0.042(5) 0.040(6) 0.043(5) 0.010(4) 0.013(4) 0.011(4)
C69 0.043(4) 0.034(6) 0.043(6) 0.005(4) 0.009(4) 0.011(4)
C70 0.033(4) 0.037(6) 0.040(5) -0.002(4) 0.008(4) -0.001(4)
C71 0.028(4) 0.020(5) 0.022(4) -0.003(3) 0.003(3) 0.007(3)
C72 0.034(4) 0.033(5) 0.038(5) -0.004(4) -0.005(3) 0.009(4)
C73 0.059(5) 0.035(5) 0.014(4) 0.000(4) 0.001(4) 0.012(4)
C74 0.051(5) 0.031(5) 0.035(5) 0.004(4) 0.022(4) 0.007(4)
C75 0.046(4) 0.023(5) 0.031(5) 0.001(4) 0.016(4) 0.004(4)
C76 0.026(4) 0.032(5) 0.037(5) 0.000(4) 0.005(3) -0.003(4)
C77 0.034(4) 0.040(6) 0.032(5) -0.004(4) 0.004(4) -0.010(4)
C78 0.044(5) 0.030(5) 0.054(6) 0.000(5) 0.003(4) -0.003(4)
C79 0.055(6) 0.031(6) 0.067(8) -0.001(5) -0.005(5) -0.015(4)
C80 0.079(7) 0.034(6) 0.052(7) 0.010(5) 0.018(5) -0.006(5)
C81 0.065(6) 0.046(7) 0.039(6) 0.012(6) -0.003(4) -0.007(6)
C82 0.052(6) 0.059(8) 0.039(6) 0.015(6) -0.002(4) -0.014(5)
C83 0.023(4) 0.024(5) 0.049(5) -0.007(4) 0.008(3) 0.003(3)
C84 0.027(4) 0.022(5) 0.045(5) -0.007(4) 0.005(3) -0.001(3)
C85 0.035(4) 0.028(5) 0.055(6) 0.016(4) 0.002(4) -0.005(3)
C86 0.042(5) 0.047(6) 0.038(6) 0.006(5) -0.008(4) -0.014(4)
C87 0.047(5) 0.054(7) 0.046(6) -0.007(5) -0.003(4) -0.002(5)
C88 0.030(4) 0.030(5) 0.055(6) -0.013(4) 0.010(4) -0.010(4)
C89 0.024(4) 0.046(6) 0.041(6) -0.003(5) 0.001(4) 0.002(4)
C90 0.033(4) 0.022(4) 0.036(5) -0.003(4) -0.003(3) -0.003(3)
C91 0.028(4) 0.053(7) 0.048(6) -0.011(5) -0.002(4) 0.003(4)
C92 0.036(5) 0.035(5) 0.031(5) 0.013(4) 0.004(4) -0.001(4)
C93 0.104(11) 0.129(16) 0.141(15) -0.069(13) 0.021(10) -0.019(11)
C94 0.134(13) 0.054(10) 0.123(13) -0.001(10) -0.024(11) 0.021(9)
C95 0.118(11) 0.065(9) 0.116(13) 0.010(9) -0.017(10) 0.004(8)
C96 0.108(11) 0.171(18) 0.111(13) -0.083(13) 0.034(9) -0.076(12)
C97 0.095(9) 0.053(8) 0.053(8) -0.010(7) 0.017(6) 0.008(7)
C98 0.137(12) 0.098(13) 0.071(10) 0.001(9) 0.003(9) 0.056(10)
C99 0.070(7) 0.085(10) 0.073(9) -0.016(7) -0.005(6) -0.030(7)
C100 0.058(6) 0.029(6) 0.041(6) -0.013(5) -0.008(4) 0.000(4)
C101 0.087(8) 0.059(8) 0.067(8) -0.015(7) 0.003(6) 0.025(6)
C102 0.090(10) 0.156(18) 0.141(15) -0.059(14) 0.028(10) -0.041(11)
C103 0.079(8) 0.071(9) 0.056(8) -0.022(7) 0.020(6) 0.017(7)
C104 0.082(8) 0.090(11) 0.095(10) -0.018(8) 0.001(7) 0.020(8)

loop_
_atom_type_symbol
_atom_type_description
_atom_type_scat_dispersion_real
_atom_type_scat_dispersion_imag
_atom_type_scat_source
C C 0.0033 0.0016 'International Tables Vol C Tables 4.2.6.8 and 6.1.1.4'
H H 0.0000 0.0000 'International Tables Vol C Tables 4.2.6.8 and 6.1.1.4'
N N 0.0061 0.0033 'International Tables Vol C Tables 4.2.6.8 and 6.1.1.4'
O O 0.0106 0.0060 'International Tables Vol C Tables 4.2.6.8 and 6.1.1.4'
F F 0.0171 0.0103 'International Tables Vol C Tables 4.2.6.8 and 6.1.1.4'
P P 0.1023 0.0942 'International Tables Vol C Tables 4.2.6.8 and 6.1.1.4'
Ag Ag -0.8971 1.1015 'International Tables Vol C Tables 4.2.6.8 and 6.1.1.4'

loop_
_geom_angle_atom_site_label_1
_geom_angle_atom_site_label_2
_geom_angle_atom_site_label_3
_geom_angle
_geom_angle_site_symmetry_1
_geom_angle_site_symmetry_3
_geom_angle_publ_flag
P2 Ag1 P1 162.26(9) . . ?
C21 P1 C1 103.2(4) . . ?
C21 P1 C27 105.7(4) . . ?
C1 P1 C27 102.0(4) . . ?
C21 P1 Ag1 117.3(3) . . ?
C1 P1 Ag1 119.8(2) . . ?
C27 P1 Ag1 107.1(2) . . ?
C7 N1 C8 124.0(7) . . ?
C7 N1 H1A 118.0 . . ?
C8 N1 H1A 118.0 . . ?
C2 C1 C6 117.8(8) . . ?
C2 C1 P1 120.7(7) . . ?
C6 C1 P1 121.4(6) . . ?
P3 Ag2 P4 162.85(8) . . ?
C33 P2 C39 103.5(4) . . ?
C33 P2 C20 105.8(4) . . ?
C39 P2 C20 105.0(4) . . ?
C33 P2 Ag1 117.8(2) . . ?
C39 P2 Ag1 110.8(3) . . ?
C20 P2 Ag1 112.7(3) . . ?
C14 N2 C13 118.4(7) . . ?
C14 N2 H2B 120.8 . . ?
C13 N2 H2B 120.8 . . ?
C3 C2 C1 122.0(8) . . ?
C3 C2 H2A 119.0 . . ?
C1 C2 H2A 119.0 . . ?
C51 N3 C52 119.3(7) . . ?
C51 N3 H3B 120.4 . . ?
C52 N3 H3B 120.4 . . ?
C71 P3 C45 103.5(3) . . ?
C71 P3 C65 105.0(4) . . ?
C45 P3 C65 104.1(4) . . ?
C71 P3 Ag2 119.1(2) . . ?
C45 P3 Ag2 114.1(3) . . ?
C65 P3 Ag2 109.7(2) . . ?
C2 C3 C4 120.1(7) . . ?
C2 C3 H3A 120.0 . . ?
C4 C3 H3A 120.0 . . ?
C58 N4 C57 124.2(8) . . ?
C58 N4 H4B 117.9 . . ?
C57 N4 H4B 117.9 . . ?
C83 P4 C77 104.1(4) . . ?
C83 P4 C64 105.1(4) . . ?
C77 P4 C64 103.7(4) . . ?
C83 P4 Ag2 117.5(3) . . ?
C77 P4 Ag2 107.8(3) . . ?
C64 P4 Ag2 117.2(3) . . ?
C3 C4 C5 119.6(7) . . ?
C3 C4 H4A 120.2 . . ?
C5 C4 H4A 120.2 . . ?
C6 C5 C4 120.7(8) . . ?
C6 C5 H5A 119.6 . . ?
C4 C5 H5A 119.6 . . ?
C5 C6 C1 119.7(7) . . ?
C5 C6 C7 120.2(8) . . ?
C1 C6 C7 119.8(7) . . ?
O1 C7 N1 125.6(7) . . ?
O1 C7 C6 118.9(7) . . ?
N1 C7 C6 115.3(7) . . ?
N1 C8 C9 111.0(6) . . ?
N1 C8 C13 113.5(6) . . ?
C9 C8 C13 110.0(7) . . ?
N1 C8 H8A 107.4 . . ?
C9 C8 H8A 107.4 . . ?
C13 C8 H8A 107.4 . . ?
C8 C9 C10 111.1(6) . . ?
C8 C9 H9A 109.4 . . ?
C10 C9 H9A 109.4 . . ?
C8 C9 H9B 109.4 . . ?
C10 C9 H9B 109.4 . . ?
H9A C9 H9B 108.0 . . ?
C11 C10 C9 110.7(7) . . ?
C11 C10 H10A 109.5 . . ?
C9 C10 H10A 109.5 . . ?
C11 C10 H10B 109.5 . . ?
C9 C10 H10B 109.5 . . ?
H10A C10 H10B 108.1 . . ?
C12 C11 C10 111.5(7) . . ?
C12 C11 H11A 109.3 . . ?
C10 C11 H11A 109.3 . . ?
C12 C11 H11B 109.3 . . ?
C10 C11 H11B 109.3 . . ?
H11A C11 H11B 108.0 . . ?
C11 C12 C13 110.9(7) . . ?
C11 C12 H12A 109.5 . . ?
C13 C12 H12A 109.5 . . ?
C11 C12 H12B 109.5 . . ?
C13 C12 H12B 109.5 . . ?
H12A C12 H12B 108.0 . . ?
N2 C13 C12 111.5(6) . . ?
N2 C13 C8 111.2(6) . . ?
C12 C13 C8 109.9(7) . . ?
N2 C13 H13A 108.0 . . ?
C12 C13 H13A 108.0 . . ?
C8 C13 H13A 108.0 . . ?
O2 C14 N2 122.1(8) . . ?
O2 C14 C15 119.1(8) . . ?
N2 C14 C15 118.7(8) . . ?
C16 C15 C20 120.2(8) . . ?
C16 C15 C14 121.1(8) . . ?
C20 C15 C14 118.4(7) . . ?
C15 C16 C17 120.0(9) . . ?
C15 C16 H16A 120.0 . . ?
C17 C16 H16A 120.0 . . ?
C18 C17 C16 119.8(8) . . ?
C18 C17 H17A 120.1 . . ?
C16 C17 H17A 120.1 . . ?
C17 C18 C19 121.2(9) . . ?
C17 C18 H18A 119.4 . . ?
C19 C18 H18A 119.4 . . ?
C18 C19 C20 119.2(10) . . ?
C18 C19 H19A 120.4 . . ?
C20 C19 H19A 120.4 . . ?
C15 C20 C19 119.6(8) . . ?
C15 C20 P2 120.7(6) . . ?
C19 C20 P2 119.7(7) . . ?
C26 C21 C22 119.0(8) . . ?
C26 C21 P1 119.4(6) . . ?
C22 C21 P1 121.6(6) . . ?
C23 C22 C21 121.0(8) . . ?
C23 C22 H22A 119.5 . . ?
C21 C22 H22A 119.5 . . ?
C22 C23 C24 118.8(9) . . ?
C22 C23 H23A 120.6 . . ?
C24 C23 H23A 120.6 . . ?
C25 C24 C23 120.6(9) . . ?
C25 C24 H24A 119.7 . . ?
C23 C24 H24A 119.7 . . ?
C26 C25 C24 119.9(9) . . ?
C26 C25 H25A 120.0 . . ?
C24 C25 H25A 120.0 . . ?
C25 C26 C21 120.4(9) . . ?
C25 C26 H26A 119.8 . . ?
C21 C26 H26A 119.8 . . ?
C28 C27 C32 117.8(8) . . ?
C28 C27 P1 117.8(6) . . ?
C32 C27 P1 124.3(6) . . ?
C27 C28 C29 120.6(8) . . ?
C27 C28 H28A 119.7 . . ?
C29 C28 H28A 119.7 . . ?
C30 C29 C28 119.4(8) . . ?
C30 C29 H29A 120.3 . . ?
C28 C29 H29A 120.3 . . ?
C31 C30 C29 121.4(9) . . ?
C31 C30 H30A 119.3 . . ?
C29 C30 H30A 119.3 . . ?
C30 C31 C32 119.4(8) . . ?
C30 C31 H31A 120.3 . . ?
C32 C31 H31A 120.3 . . ?
C31 C32 C27 121.4(8) . . ?
C31 C32 H32A 119.3 . . ?
C27 C32 H32A 119.3 . . ?
C34 C33 C38 118.7(7) . . ?
C34 C33 P2 122.1(6) . . ?
C38 C33 P2 119.2(6) . . ?
C35 C34 C33 120.5(8) . . ?
C35 C34 H34A 119.7 . . ?
C33 C34 H34A 119.7 . . ?
C34 C35 C36 120.9(7) . . ?
C34 C35 H35A 119.6 . . ?
C36 C35 H35A 119.6 . . ?
C35 C36 C37 119.1(8) . . ?
C35 C36 H36A 120.5 . . ?
C37 C36 H36A 120.5 . . ?
C38 C37 C36 120.9(8) . . ?
C38 C37 H37A 119.6 . . ?
C36 C37 H37A 119.6 . . ?
C37 C38 C33 120.0(8) . . ?
C37 C38 H38A 120.0 . . ?
C33 C38 H38A 120.0 . . ?
C40 C39 C44 118.5(8) . . ?
C40 C39 P2 124.6(7) . . ?
C44 C39 P2 116.8(7) . . ?
C39 C40 C41 121.0(9) . . ?
C39 C40 H40A 119.5 . . ?
C41 C40 H40A 119.5 . . ?
C42 C41 C40 121.3(10) . . ?
C42 C41 H41A 119.4 . . ?
C40 C41 H41A 119.4 . . ?
C41 C42 C43 118.7(10) . . ?
C41 C42 H42A 120.7 . . ?
C43 C42 H42A 120.7 . . ?
C44 C43 C42 121.0(9) . . ?
C44 C43 H43A 119.5 . . ?
C42 C43 H43A 119.5 . . ?
C43 C44 C39 119.3(9) . . ?
C43 C44 H44A 120.3 . . ?
C39 C44 H44A 120.3 . . ?
C50 C45 C46 118.8(7) . . ?
C50 C45 P3 121.1(6) . . ?
C46 C45 P3 120.0(7) . . ?
C47 C46 C45 119.8(8) . . ?
C47 C46 H46A 120.1 . . ?
C45 C46 H46A 120.1 . . ?
C48 C47 C46 120.1(8) . . ?
C48 C47 H47A 120.0 . . ?
C46 C47 H47A 120.0 . . ?
C47 C48 C49 120.5(8) . . ?
C47 C48 H48A 119.8 . . ?
C49 C48 H48A 119.8 . . ?
C48 C49 C50 120.7(8) . . ?
C48 C49 H49A 119.6 . . ?
C50 C49 H49A 119.6 . . ?
C49 C50 C45 119.9(7) . . ?
C49 C50 C51 120.3(8) . . ?
C45 C50 C51 119.3(7) . . ?
O3 C51 N3 120.8(8) . . ?
O3 C51 C50 118.1(7) . . ?
N3 C51 C50 121.1(8) . . ?
N3 C52 C53 110.8(6) . . ?
N3 C52 C57 111.9(6) . . ?
C53 C52 C57 109.1(6) . . ?
N3 C52 H52A 108.3 . . ?
C53 C52 H52A 108.3 . . ?
C57 C52 H52A 108.3 . . ?
C54 C53 C52 111.0(7) . . ?
C54 C53 H53A 109.4 . . ?
C52 C53 H53A 109.4 . . ?
C54 C53 H53B 109.4 . . ?
C52 C53 H53B 109.4 . . ?
H53A C53 H53B 108.0 . . ?
C55 C54 C53 111.3(8) . . ?
C55 C54 H54A 109.4 . . ?
C53 C54 H54A 109.4 . . ?
C55 C54 H54B 109.4 . . ?
C53 C54 H54B 109.4 . . ?
H54A C54 H54B 108.0 . . ?
C54 C55 C56 111.5(7) . . ?
C54 C55 H55A 109.3 . . ?
C56 C55 H55A 109.3 . . ?
C54 C55 H55B 109.3 . . ?
C56 C55 H55B 109.3 . . ?
H55A C55 H55B 108.0 . . ?
C57 C56 C55 112.3(7) . . ?
C57 C56 H56A 109.1 . . ?
C55 C56 H56A 109.1 . . ?
C57 C56 H56B 109.1 . . ?
C55 C56 H56B 109.1 . . ?
H56A C56 H56B 107.9 . . ?
N4 C57 C56 112.4(7) . . ?
N4 C57 C52 114.3(7) . . ?
C56 C57 C52 107.4(7) . . ?
N4 C57 H57A 107.5 . . ?
C56 C57 H57A 107.5 . . ?
C52 C57 H57A 107.5 . . ?
O4 C58 N4 124.0(8) . . ?
O4 C58 C59 119.1(8) . . ?
N4 C58 C59 116.8(8) . . ?
C64 C59 C60 119.9(9) . . ?
C64 C59 C58 119.7(8) . . ?
C60 C59 C58 120.4(9) . . ?
C61 C60 C59 119.3(11) . . ?
C61 C60 H60A 120.3 . . ?
C59 C60 H60A 120.3 . . ?
C62 C61 C60 121.6(10) . . ?
C62 C61 H61A 119.2 . . ?
C60 C61 H61A 119.2 . . ?
C63 C62 C61 118.8(10) . . ?
C63 C62 H62A 120.6 . . ?
C61 C62 H62A 120.6 . . ?
C62 C63 C64 122.2(11) . . ?
C62 C63 H63A 118.9 . . ?
C64 C63 H63A 118.9 . . ?
C63 C64 C59 118.1(9) . . ?
C63 C64 P4 120.0(8) . . ?
C59 C64 P4 121.9(7) . . ?
C70 C65 C66 118.7(8) . . ?
C70 C65 P3 124.4(7) . . ?
C66 C65 P3 116.8(6) . . ?
C67 C66 C65 119.2(8) . . ?
C67 C66 H66A 120.4 . . ?
C65 C66 H66A 120.4 . . ?
C66 C67 C68 122.0(8) . . ?
C66 C67 H67A 119.0 . . ?
C68 C67 H67A 119.0 . . ?
C69 C68 C67 118.8(9) . . ?
C69 C68 H68A 120.6 . . ?
C67 C68 H68A 120.6 . . ?
C68 C69 C70 120.0(8) . . ?
C68 C69 H69A 120.0 . . ?
C70 C69 H69A 120.0 . . ?
C65 C70 C69 121.2(8) . . ?
C65 C70 H70A 119.4 . . ?
C69 C70 H70A 119.4 . . ?
C76 C71 C72 119.0(7) . . ?
C76 C71 P3 121.6(6) . . ?
C72 C71 P3 119.3(5) . . ?
C73 C72 C71 120.2(7) . . ?
C73 C72 H72A 119.9 . . ?
C71 C72 H72A 119.9 . . ?
C74 C73 C72 119.1(8) . . ?
C74 C73 H73A 120.5 . . ?
C72 C73 H73A 120.5 . . ?
C75 C74 C73 121.5(8) . . ?
C75 C74 H74A 119.2 . . ?
C73 C74 H74A 119.2 . . ?
C74 C75 C76 121.2(7) . . ?
C74 C75 H75A 119.4 . . ?
C76 C75 H75A 119.4 . . ?
C75 C76 C71 119.0(7) . . ?
C75 C76 H76A 120.5 . . ?
C71 C76 H76A 120.5 . . ?
C82 C77 C78 117.2(9) . . ?
C82 C77 P4 119.5(7) . . ?
C78 C77 P4 123.2(7) . . ?
C79 C78 C77 120.6(10) . . ?
C79 C78 H78A 119.7 . . ?
C77 C78 H78A 119.7 . . ?
C78 C79 C80 119.9(9) . . ?
C78 C79 H79A 120.0 . . ?
C80 C79 H79A 120.0 . . ?
C81 C80 C79 121.2(10) . . ?
C81 C80 H80A 119.4 . . ?
C79 C80 H80A 119.4 . . ?
C80 C81 C82 118.4(9) . . ?
C80 C81 H81A 120.8 . . ?
C82 C81 H81A 120.8 . . ?
C77 C82 C81 122.6(9) . . ?
C77 C82 H82A 118.7 . . ?
C81 C82 H82A 118.7 . . ?
C84 C83 C88 119.3(8) . . ?
C84 C83 P4 121.8(6) . . ?
C88 C83 P4 118.9(6) . . ?
C83 C84 C85 120.2(8) . . ?
C83 C84 H84A 119.9 . . ?
C85 C84 H84A 119.9 . . ?
C86 C85 C84 119.1(8) . . ?
C86 C85 H85A 120.5 . . ?
C84 C85 H85A 120.4 . . ?
C85 C86 C87 122.4(9) . . ?
C85 C86 H86A 118.8 . . ?
C87 C86 H86A 118.8 . . ?
C86 C87 C88 118.5(9) . . ?
C86 C87 H87A 120.8 . . ?
C88 C87 H87A 120.8 . . ?
C87 C88 C83 120.5(8) . . ?
C87 C88 H88A 119.7 . . ?
C83 C88 H88A 119.7 . . ?
F3 C89 F2 105.5(7) . . ?
F3 C89 F1 107.7(8) . . ?
F2 C89 F1 105.2(8) . . ?
F3 C89 C90 114.6(7) . . ?
F2 C89 C90 110.3(8) . . ?
F1 C89 C90 112.9(7) . . ?
O5 C90 O6 130.9(8) . . ?
O5 C90 C89 113.8(7) . . ?
O6 C90 C89 115.2(7) . . ?
F4 C91 F6 105.8(7) . . ?
F4 C91 F5 102.6(8) . . ?
F6 C91 F5 104.9(7) . . ?
F4 C91 C92 116.0(8) . . ?
F6 C91 C92 111.8(8) . . ?
F5 C91 C92 114.6(7) . . ?
O7 C92 O8 132.3(9) . . ?
O7 C92 C91 113.6(7) . . ?
O8 C92 C91 114.0(7) . . ?
C94 C93 H93A 109.5 . . ?
C94 C93 H93B 109.5 . . ?
H93A C93 H93B 109.5 . . ?
C94 C93 H93C 109.5 . . ?
H93A C93 H93C 109.5 . . ?
H93B C93 H93C 109.5 . . ?
O9 C94 C95 121.5(17) . . ?
O9 C94 C93 122.6(17) . . ?
C95 C94 C93 115.8(16) . . ?
C94 C95 H95A 109.5 . . ?
C94 C95 H95B 109.5 . . ?
H95A C95 H95B 109.5 . . ?
C94 C95 H95C 109.5 . . ?
H95A C95 H95C 109.5 . . ?
H95B C95 H95C 109.5 . . ?
C97 C96 H96A 109.5 . . ?
C97 C96 H96B 109.5 . . ?
H96A C96 H96B 109.5 . . ?
C97 C96 H96C 109.5 . . ?
H96A C96 H96C 109.5 . . ?
H96B C96 H96C 109.5 . . ?
O10 C97 C96 121.3(11) . . ?
O10 C97 C98 118.5(13) . . ?
C96 C97 C98 120.2(13) . . ?
C97 C98 H98A 109.5 . . ?
C97 C98 H98B 109.5 . . ?
H98A C98 H98B 109.5 . . ?
C97 C98 H98C 109.5 . . ?
H98A C98 H98C 109.5 . . ?
H98B C98 H98C 109.5 . . ?
C100 C99 H99A 109.5 . . ?
C100 C99 H99B 109.5 . . ?
H99A C99 H99B 109.5 . . ?
C100 C99 H99C 109.5 . . ?
H99A C99 H99C 109.5 . . ?
H99B C99 H99C 109.5 . . ?
O11 C100 C99 121.0(10) . . ?
O11 C100 C101 122.1(9) . . ?
C99 C100 C101 117.0(10) . . ?
C100 C101 H01A 109.5 . . ?
C100 C101 H01B 109.5 . . ?
H01A C101 H01B 109.5 . . ?
C100 C101 H01C 109.5 . . ?
H01A C101 H01C 109.5 . . ?
H01B C101 H01C 109.5 . . ?
C103 C102 H02A 109.5 . . ?
C103 C102 H02B 109.5 . . ?
H02A C102 H02B 109.5 . . ?
C103 C102 H02C 109.5 . . ?
H02A C102 H02C 109.5 . . ?
H02B C102 H02C 109.5 . . ?
O12 C103 C102 120.2(15) . . ?
O12 C103 C104 118.6(14) . . ?
C102 C103 C104 121.2(16) . . ?
C103 C104 H04A 109.5 . . ?
C103 C104 H04B 109.5 . . ?
H04A C104 H04B 109.5 . . ?
C103 C104 H04C 109.5 . . ?
H04A C104 H04C 109.5 . . ?
H04B C104 H04C 109.5 . . ?

loop_
_geom_bond_atom_site_label_1
_geom_bond_atom_site_label_2
_geom_bond_distance
_geom_bond_site_symmetry_2
_geom_bond_publ_flag
Ag1 P2 2.390(2) . ?
Ag1 P1 2.3926(18) . ?
F1 C89 1.333(11) . ?
P1 C21 1.803(8) . ?
P1 C1 1.816(9) . ?
P1 C27 1.823(9) . ?
N1 C7 1.350(10) . ?
N1 C8 1.458(10) . ?
N1 H1A 0.8800 . ?
O1 C7 1.227(9) . ?
C1 C2 1.378(11) . ?
C1 C6 1.432(12) . ?
Ag2 P3 2.3823(18) . ?
Ag2 P4 2.386(2) . ?
F2 C89 1.321(11) . ?
P2 C33 1.814(8) . ?
P2 C39 1.837(9) . ?
P2 C20 1.840(8) . ?
N2 C14 1.328(10) . ?
N2 C13 1.473(10) . ?
N2 H2B 0.8800 . ?
O2 C14 1.222(10) . ?
C2 C3 1.375(11) . ?
C2 H2A 0.9500 . ?
O3 C51 1.251(10) . ?
N3 C51 1.337(11) . ?
N3 C52 1.458(10) . ?
N3 H3B 0.8800 . ?
F3 C89 1.316(9) . ?
P3 C71 1.818(7) . ?
P3 C45 1.827(8) . ?
P3 C65 1.836(9) . ?
C3 C4 1.380(12) . ?
C3 H3A 0.9500 . ?
N4 C58 1.362(12) . ?
N4 C57 1.438(10) . ?
N4 H4B 0.8800 . ?
O4 C58 1.252(11) . ?
F4 C91 1.336(11) . ?
P4 C83 1.804(9) . ?
P4 C77 1.833(10) . ?
P4 C64 1.834(9) . ?
C4 C5 1.392(10) . ?
C4 H4A 0.9500 . ?
O5 C90 1.235(9) . ?
F5 C91 1.373(10) . ?
C5 C6 1.378(11) . ?
C5 H5A 0.9500 . ?
O6 C90 1.248(9) . ?
F6 C91 1.367(11) . ?
C6 C7 1.514(10) . ?
O7 C92 1.234(10) . ?
C8 C9 1.529(11) . ?
C8 C13 1.534(11) . ?
C8 H8A 1.0000 . ?
O8 C92 1.239(10) . ?
C9 C10 1.550(11) . ?
C9 H9A 0.9900 . ?
C9 H9B 0.9900 . ?
O9 C94 1.21(2) . ?
C10 C11 1.516(12) . ?
C10 H10A 0.9900 . ?
C10 H10B 0.9900 . ?
O10 C97 1.228(14) . ?
C11 C12 1.505(12) . ?
C11 H11A 0.9900 . ?
C11 H11B 0.9900 . ?
O11 C100 1.207(11) . ?
C12 C13 1.533(11) . ?
C12 H12A 0.9900 . ?
C12 H12B 0.9900 . ?
O12 C103 1.221(16) . ?
C13 H13A 1.0000 . ?
C14 C15 1.513(12) . ?
C15 C16 1.374(12) . ?
C15 C20 1.401(12) . ?
C16 C17 1.405(12) . ?
C16 H16A 0.9500 . ?
C17 C18 1.369(14) . ?
C17 H17A 0.9500 . ?
C18 C19 1.387(13) . ?
C18 H18A 0.9500 . ?
C19 C20 1.403(12) . ?
C19 H19A 0.9500 . ?
C21 C26 1.380(12) . ?
C21 C22 1.409(11) . ?
C22 C23 1.360(12) . ?
C22 H22A 0.9500 . ?
C23 C24 1.401(15) . ?
C23 H23A 0.9500 . ?
C24 C25 1.377(14) . ?
C24 H24A 0.9500 . ?
C25 C26 1.377(13) . ?
C25 H25A 0.9500 . ?
C26 H26A 0.9500 . ?
C27 C28 1.396(12) . ?
C27 C32 1.395(11) . ?
C28 C29 1.400(12) . ?
C28 H28A 0.9500 . ?
C29 C30 1.371(13) . ?
C29 H29A 0.9500 . ?
C30 C31 1.365(12) . ?
C30 H30A 0.9500 . ?
C31 C32 1.387(12) . ?
C31 H31A 0.9500 . ?
C32 H32A 0.9500 . ?
C33 C34 1.394(10) . ?
C33 C38 1.399(11) . ?
C34 C35 1.360(12) . ?
C34 H34A 0.9500 . ?
C35 C36 1.374(13) . ?
C35 H35A 0.9500 . ?
C36 C37 1.390(12) . ?
C36 H36A 0.9500 . ?
C37 C38 1.362(12) . ?
C37 H37A 0.9500 . ?
C38 H38A 0.9500 . ?
C39 C40 1.382(12) . ?
C39 C44 1.399(12) . ?
C40 C41 1.384(13) . ?
C40 H40A 0.9500 . ?
C41 C42 1.336(13) . ?
C41 H41A 0.9500 . ?
C42 C43 1.411(14) . ?
C42 H42A 0.9500 . ?
C43 C44 1.377(15) . ?
C43 H43A 0.9500 . ?
C44 H44A 0.9500 . ?
C45 C50 1.403(12) . ?
C45 C46 1.415(11) . ?
C46 C47 1.409(12) . ?
C46 H46A 0.9500 . ?
C47 C48 1.370(13) . ?
C47 H47A 0.9500 . ?
C48 C49 1.384(12) . ?
C48 H48A 0.9500 . ?
C49 C50 1.393(12) . ?
C49 H49A 0.9500 . ?
C50 C51 1.486(11) . ?
C52 C53 1.544(11) . ?
C52 C57 1.551(11) . ?
C52 H52A 1.0000 . ?
C53 C54 1.517(12) . ?
C53 H53A 0.9900 . ?
C53 H53B 0.9900 . ?
C54 C55 1.519(13) . ?
C54 H54A 0.9900 . ?
C54 H54B 0.9900 . ?
C55 C56 1.536(13) . ?
C55 H55A 0.9900 . ?
C55 H55B 0.9900 . ?
C56 C57 1.533(12) . ?
C56 H56A 0.9900 . ?
C56 H56B 0.9900 . ?
C57 H57A 1.0000 . ?
C58 C59 1.505(13) . ?
C59 C64 1.391(13) . ?
C59 C60 1.403(13) . ?
C60 C61 1.371(15) . ?
C60 H60A 0.9500 . ?
C61 C62 1.366(16) . ?
C61 H61A 0.9500 . ?
C62 C63 1.368(13) . ?
C62 H62A 0.9500 . ?
C63 C64 1.391(13) . ?
C63 H63A 0.9500 . ?
C65 C70 1.382(12) . ?
C65 C66 1.407(12) . ?
C66 C67 1.364(13) . ?
C66 H66A 0.9500 . ?
C67 C68 1.394(12) . ?
C67 H67A 0.9500 . ?
C68 C69 1.370(12) . ?
C68 H68A 0.9500 . ?
C69 C70 1.389(13) . ?
C69 H69A 0.9500 . ?
C70 H70A 0.9500 . ?
C71 C76 1.396(10) . ?
C71 C72 1.409(11) . ?
C72 C73 1.390(12) . ?
C72 H72A 0.9500 . ?
C73 C74 1.372(12) . ?
C73 H73A 0.9500 . ?
C74 C75 1.350(12) . ?
C74 H74A 0.9500 . ?
C75 C76 1.389(10) . ?
C75 H75A 0.9500 . ?
C76 H76A 0.9500 . ?
C77 C82 1.386(13) . ?
C77 C78 1.391(13) . ?
C78 C79 1.374(13) . ?
C78 H78A 0.9500 . ?
C79 C80 1.384(14) . ?
C79 H79A 0.9500 . ?
C80 C81 1.349(15) . ?
C80 H80A 0.9500 . ?
C81 C82 1.386(15) . ?
C81 H81A 0.9500 . ?
C82 H82A 0.9500 . ?
C83 C84 1.383(10) . ?
C83 C88 1.404(11) . ?
C84 C85 1.390(12) . ?
C84 H84A 0.9500 . ?
C85 C86 1.372(13) . ?
C85 H85A 0.9500 . ?
C86 C87 1.375(12) . ?
C86 H86A 0.9500 . ?
C87 C88 1.385(12) . ?
C87 H87A 0.9500 . ?
C88 H88A 0.9500 . ?
C89 C90 1.562(13) . ?
C91 C92 1.522(13) . ?
C93 C94 1.46(2) . ?
C93 H93A 0.9800 . ?
C93 H93B 0.9800 . ?
C93 H93C 0.9800 . ?
C94 C95 1.46(2) . ?
C95 H95A 0.9800 . ?
C95 H95B 0.9800 . ?
C95 H95C 0.9800 . ?
C96 C97 1.459(17) . ?
C96 H96A 0.9800 . ?
C96 H96B 0.9800 . ?
C96 H96C 0.9800 . ?
C97 C98 1.503(16) . ?
C98 H98A 0.9800 . ?
C98 H98B 0.9800 . ?
C98 H98C 0.9800 . ?
C99 C100 1.465(13) . ?
C99 H99A 0.9800 . ?
C99 H99B 0.9800 . ?
C99 H99C 0.9800 . ?
C100 C101 1.479(14) . ?
C101 H01A 0.9800 . ?
C101 H01B 0.9800 . ?
C101 H01C 0.9800 . ?
C102 C103 1.474(19) . ?
C102 H02A 0.9800 . ?
C102 H02B 0.9800 . ?
C102 H02C 0.9800 . ?
C103 C104 1.486(17) . ?
C104 H04A 0.9800 . ?
C104 H04B 0.9800 . ?
C104 H04C 0.9800 . ?

loop_
_geom_torsion_atom_site_label_1
_geom_torsion_atom_site_label_2
_geom_torsion_atom_site_label_3
_geom_torsion_atom_site_label_4
_geom_torsion
_geom_torsion_site_symmetry_1
_geom_torsion_site_symmetry_2
_geom_torsion_site_symmetry_3
_geom_torsion_site_symmetry_4
_geom_torsion_publ_flag
P2 Ag1 P1 C21 -106.2(4) . . . . ?
P2 Ag1 P1 C1 127.5(4) . . . . ?
P2 Ag1 P1 C27 12.3(4) . . . . ?
C21 P1 C1 C2 86.7(7) . . . . ?
C27 P1 C1 C2 -22.9(8) . . . . ?
Ag1 P1 C1 C2 -140.7(6) . . . . ?
C21 P1 C1 C6 -89.3(7) . . . . ?
C27 P1 C1 C6 161.2(7) . . . . ?
Ag1 P1 C1 C6 43.3(8) . . . . ?
P1 Ag1 P2 C33 110.5(4) . . . . ?
P1 Ag1 P2 C39 -8.4(4) . . . . ?
P1 Ag1 P2 C20 -125.8(4) . . . . ?
C6 C1 C2 C3 2.9(13) . . . . ?
P1 C1 C2 C3 -173.2(6) . . . . ?
P4 Ag2 P3 C71 112.7(4) . . . . ?
P4 Ag2 P3 C45 -124.6(4) . . . . ?
P4 Ag2 P3 C65 -8.3(4) . . . . ?
C1 C2 C3 C4 -2.8(13) . . . . ?
P3 Ag2 P4 C83 -118.3(4) . . . . ?
P3 Ag2 P4 C77 -1.3(4) . . . . ?
P3 Ag2 P4 C64 115.0(4) . . . . ?
C2 C3 C4 C5 -0.3(13) . . . . ?
C3 C4 C5 C6 3.1(12) . . . . ?
C4 C5 C6 C1 -2.9(12) . . . . ?
C4 C5 C6 C7 170.3(7) . . . . ?
C2 C1 C6 C5 0.0(12) . . . . ?
P1 C1 C6 C5 176.0(6) . . . . ?
C2 C1 C6 C7 -173.3(7) . . . . ?
P1 C1 C6 C7 2.8(11) . . . . ?
C8 N1 C7 O1 10.9(12) . . . . ?
C8 N1 C7 C6 -163.6(7) . . . . ?
C5 C6 C7 O1 -141.5(8) . . . . ?
C1 C6 C7 O1 31.7(11) . . . . ?
C5 C6 C7 N1 33.4(11) . . . . ?
C1 C6 C7 N1 -153.4(7) . . . . ?
C7 N1 C8 C9 61.6(10) . . . . ?
C7 N1 C8 C13 -62.9(9) . . . . ?
N1 C8 C9 C10 177.2(7) . . . . ?
C13 C8 C9 C10 -56.4(9) . . . . ?
C8 C9 C10 C11 54.9(10) . . . . ?
C9 C10 C11 C12 -55.4(10) . . . . ?
C10 C11 C12 C13 57.8(10) . . . . ?
C14 N2 C13 C12 -90.1(9) . . . . ?
C14 N2 C13 C8 146.9(7) . . . . ?
C11 C12 C13 N2 177.4(7) . . . . ?
C11 C12 C13 C8 -58.9(10) . . . . ?
N1 C8 C13 N2 -53.0(9) . . . . ?
C9 C8 C13 N2 -178.0(6) . . . . ?
N1 C8 C13 C12 -177.0(7) . . . . ?
C9 C8 C13 C12 58.0(9) . . . . ?
C13 N2 C14 O2 -5.3(11) . . . . ?
C13 N2 C14 C15 175.9(6) . . . . ?
O2 C14 C15 C16 144.9(8) . . . . ?
N2 C14 C15 C16 -36.3(11) . . . . ?
O2 C14 C15 C20 -29.0(11) . . . . ?
N2 C14 C15 C20 149.7(7) . . . . ?
C20 C15 C16 C17 0.4(12) . . . . ?
C14 C15 C16 C17 -173.5(8) . . . . ?
C15 C16 C17 C18 -2.0(14) . . . . ?
C16 C17 C18 C19 1.9(15) . . . . ?
C17 C18 C19 C20 -0.2(14) . . . . ?
C16 C15 C20 C19 1.3(12) . . . . ?
C14 C15 C20 C19 175.3(7) . . . . ?
C16 C15 C20 P2 179.9(6) . . . . ?
C14 C15 C20 P2 -6.1(10) . . . . ?
C18 C19 C20 C15 -1.4(12) . . . . ?
C18 C19 C20 P2 180.0(7) . . . . ?
C33 P2 C20 C15 84.3(7) . . . . ?
C39 P2 C20 C15 -166.6(7) . . . . ?
Ag1 P2 C20 C15 -45.8(7) . . . . ?
C33 P2 C20 C19 -97.1(7) . . . . ?
C39 P2 C20 C19 12.0(7) . . . . ?
Ag1 P2 C20 C19 132.8(6) . . . . ?
C1 P1 C21 C26 152.9(7) . . . . ?
C27 P1 C21 C26 -100.4(7) . . . . ?
Ag1 P1 C21 C26 18.9(8) . . . . ?
C1 P1 C21 C22 -30.0(8) . . . . ?
C27 P1 C21 C22 76.7(8) . . . . ?
Ag1 P1 C21 C22 -164.0(6) . . . . ?
C26 C21 C22 C23 -2.3(14) . . . . ?
P1 C21 C22 C23 -179.5(8) . . . . ?
C21 C22 C23 C24 5.0(15) . . . . ?
C22 C23 C24 C25 -4.4(15) . . . . ?
C23 C24 C25 C26 0.9(15) . . . . ?
C24 C25 C26 C21 1.8(14) . . . . ?
C22 C21 C26 C25 -1.2(13) . . . . ?
P1 C21 C26 C25 176.0(7) . . . . ?
C21 P1 C27 C28 176.7(6) . . . . ?
C1 P1 C27 C28 -75.7(7) . . . . ?
Ag1 P1 C27 C28 50.9(7) . . . . ?
C21 P1 C27 C32 -0.4(8) . . . . ?
C1 P1 C27 C32 107.2(7) . . . . ?
Ag1 P1 C27 C32 -126.1(6) . . . . ?
C32 C27 C28 C29 -0.2(12) . . . . ?
P1 C27 C28 C29 -177.4(7) . . . . ?
C27 C28 C29 C30 -0.5(13) . . . . ?
C28 C29 C30 C31 1.4(14) . . . . ?
C29 C30 C31 C32 -1.4(13) . . . . ?
C30 C31 C32 C27 0.6(13) . . . . ?
C28 C27 C32 C31 0.1(12) . . . . ?
P1 C27 C32 C31 177.2(6) . . . . ?
C39 P2 C33 C34 -81.6(8) . . . . ?
C20 P2 C33 C34 28.6(8) . . . . ?
Ag1 P2 C33 C34 155.7(6) . . . . ?
C39 P2 C33 C38 99.7(7) . . . . ?
C20 P2 C33 C38 -150.1(7) . . . . ?
Ag1 P2 C33 C38 -23.0(8) . . . . ?
C38 C33 C34 C35 0.5(12) . . . . ?
P2 C33 C34 C35 -178.2(7) . . . . ?
C33 C34 C35 C36 1.1(13) . . . . ?
C34 C35 C36 C37 -1.5(14) . . . . ?
C35 C36 C37 C38 0.1(14) . . . . ?
C36 C37 C38 C33 1.5(14) . . . . ?
C34 C33 C38 C37 -1.8(13) . . . . ?
P2 C33 C38 C37 177.0(7) . . . . ?
C33 P2 C39 C40 13.6(8) . . . . ?
C20 P2 C39 C40 -97.1(8) . . . . ?
Ag1 P2 C39 C40 140.9(7) . . . . ?
C33 P2 C39 C44 -162.9(7) . . . . ?
C20 P2 C39 C44 86.3(7) . . . . ?
Ag1 P2 C39 C44 -35.6(8) . . . . ?
C44 C39 C40 C41 3.2(13) . . . . ?
P2 C39 C40 C41 -173.3(7) . . . . ?
C39 C40 C41 C42 -0.7(14) . . . . ?
C40 C41 C42 C43 -3.4(15) . . . . ?
C41 C42 C43 C44 5.0(15) . . . . ?
C42 C43 C44 C39 -2.5(15) . . . . ?
C40 C39 C44 C43 -1.6(14) . . . . ?
P2 C39 C44 C43 175.2(7) . . . . ?
C71 P3 C45 C50 90.0(7) . . . . ?
C65 P3 C45 C50 -160.4(6) . . . . ?
Ag2 P3 C45 C50 -40.9(7) . . . . ?
C71 P3 C45 C46 -87.6(7) . . . . ?
C65 P3 C45 C46 22.0(7) . . . . ?
Ag2 P3 C45 C46 141.5(6) . . . . ?
C50 C45 C46 C47 -2.9(12) . . . . ?
P3 C45 C46 C47 174.7(6) . . . . ?
C45 C46 C47 C48 1.2(13) . . . . ?
C46 C47 C48 C49 2.4(13) . . . . ?
C47 C48 C49 C50 -4.3(13) . . . . ?
C48 C49 C50 C45 2.5(12) . . . . ?
C48 C49 C50 C51 -169.5(7) . . . . ?
C46 C45 C50 C49 1.1(11) . . . . ?
P3 C45 C50 C49 -176.5(6) . . . . ?
C46 C45 C50 C51 173.1(7) . . . . ?
P3 C45 C50 C51 -4.5(10) . . . . ?
C52 N3 C51 O3 -6.9(11) . . . . ?
C52 N3 C51 C50 171.3(7) . . . . ?
C49 C50 C51 O3 141.0(8) . . . . ?
C45 C50 C51 O3 -31.1(11) . . . . ?
C49 C50 C51 N3 -37.2(11) . . . . ?
C45 C50 C51 N3 150.7(7) . . . . ?
C51 N3 C52 C53 -91.6(9) . . . . ?
C51 N3 C52 C57 146.4(7) . . . . ?
N3 C52 C53 C54 175.6(8) . . . . ?
C57 C52 C53 C54 -60.8(10) . . . . ?
C52 C53 C54 C55 56.1(11) . . . . ?
C53 C54 C55 C56 -52.5(12) . . . . ?
C54 C55 C56 C57 55.2(11) . . . . ?
C58 N4 C57 C56 62.4(10) . . . . ?
C58 N4 C57 C52 -60.3(10) . . . . ?
C55 C56 C57 N4 174.8(8) . . . . ?
C55 C56 C57 C52 -58.7(10) . . . . ?
N3 C52 C57 N4 -50.9(9) . . . . ?
C53 C52 C57 N4 -173.9(7) . . . . ?
N3 C52 C57 C56 -176.3(7) . . . . ?
C53 C52 C57 C56 60.7(9) . . . . ?
C57 N4 C58 O4 6.9(13) . . . . ?
C57 N4 C58 C59 -170.1(7) . . . . ?
O4 C58 C59 C64 25.5(13) . . . . ?
N4 C58 C59 C64 -157.3(8) . . . . ?
O4 C58 C59 C60 -151.9(9) . . . . ?
N4 C58 C59 C60 25.3(13) . . . . ?
C64 C59 C60 C61 -1.1(15) . . . . ?
C58 C59 C60 C61 176.3(9) . . . . ?
C59 C60 C61 C62 1.8(18) . . . . ?
C60 C61 C62 C63 -1.2(19) . . . . ?
C61 C62 C63 C64 -0.2(17) . . . . ?
C62 C63 C64 C59 0.9(15) . . . . ?
C62 C63 C64 P4 -177.9(8) . . . . ?
C60 C59 C64 C63 -0.2(14) . . . . ?
C58 C59 C64 C63 -177.7(8) . . . . ?
C60 C59 C64 P4 178.5(7) . . . . ?
C58 C59 C64 P4 1.1(13) . . . . ?
C83 P4 C64 C63 97.6(8) . . . . ?
C77 P4 C64 C63 -11.4(8) . . . . ?
Ag2 P4 C64 C63 -129.9(7) . . . . ?
C83 P4 C64 C59 -81.2(8) . . . . ?
C77 P4 C64 C59 169.9(8) . . . . ?
Ag2 P4 C64 C59 51.3(9) . . . . ?
C71 P3 C65 C70 -4.1(8) . . . . ?
C45 P3 C65 C70 -112.5(7) . . . . ?
Ag2 P3 C65 C70 125.0(7) . . . . ?
C71 P3 C65 C66 -179.6(7) . . . . ?
C45 P3 C65 C66 72.0(7) . . . . ?
Ag2 P3 C65 C66 -50.5(7) . . . . ?
C70 C65 C66 C67 1.6(13) . . . . ?
P3 C65 C66 C67 177.3(7) . . . . ?
C65 C66 C67 C68 -3.7(14) . . . . ?
C66 C67 C68 C69 2.9(14) . . . . ?
C67 C68 C69 C70 -0.1(13) . . . . ?
C66 C65 C70 C69 1.2(13) . . . . ?
P3 C65 C70 C69 -174.2(7) . . . . ?
C68 C69 C70 C65 -2.0(13) . . . . ?
C45 P3 C71 C76 35.5(8) . . . . ?
C65 P3 C71 C76 -73.4(8) . . . . ?
Ag2 P3 C71 C76 163.4(6) . . . . ?
C45 P3 C71 C72 -141.5(7) . . . . ?
C65 P3 C71 C72 109.6(7) . . . . ?
Ag2 P3 C71 C72 -13.7(8) . . . . ?
C76 C71 C72 C73 -0.7(12) . . . . ?
P3 C71 C72 C73 176.4(6) . . . . ?
C71 C72 C73 C74 1.7(13) . . . . ?
C72 C73 C74 C75 -1.7(13) . . . . ?
C73 C74 C75 C76 0.7(14) . . . . ?
C74 C75 C76 C71 0.4(14) . . . . ?
C72 C71 C76 C75 -0.3(12) . . . . ?
P3 C71 C76 C75 -177.4(7) . . . . ?
C83 P4 C77 C82 165.5(7) . . . . ?
C64 P4 C77 C82 -84.8(8) . . . . ?
Ag2 P4 C77 C82 40.0(8) . . . . ?
C83 P4 C77 C78 -10.6(9) . . . . ?
C64 P4 C77 C78 99.2(8) . . . . ?
Ag2 P4 C77 C78 -136.0(7) . . . . ?
C82 C77 C78 C79 3.4(14) . . . . ?
P4 C77 C78 C79 179.5(7) . . . . ?
C77 C78 C79 C80 -3.1(15) . . . . ?
C78 C79 C80 C81 1.2(16) . . . . ?
C79 C80 C81 C82 0.3(16) . . . . ?
C78 C77 C82 C81 -1.9(15) . . . . ?
P4 C77 C82 C81 -178.2(8) . . . . ?
C80 C81 C82 C77 0.1(16) . . . . ?
C77 P4 C83 C84 82.9(8) . . . . ?
C64 P4 C83 C84 -25.8(8) . . . . ?
Ag2 P4 C83 C84 -158.1(6) . . . . ?
C77 P4 C83 C88 -95.0(7) . . . . ?
C64 P4 C83 C88 156.3(7) . . . . ?
Ag2 P4 C83 C88 23.9(8) . . . . ?
C88 C83 C84 C85 0.2(12) . . . . ?
P4 C83 C84 C85 -177.7(6) . . . . ?
C83 C84 C85 C86 1.1(13) . . . . ?
C84 C85 C86 C87 -2.7(14) . . . . ?
C85 C86 C87 C88 2.8(16) . . . . ?
C86 C87 C88 C83 -1.4(15) . . . . ?
C84 C83 C88 C87 0.0(13) . . . . ?
P4 C83 C88 C87 177.9(8) . . . . ?
F3 C89 C90 O5 -169.1(8) . . . . ?
F2 C89 C90 O5 72.1(9) . . . . ?
F1 C89 C90 O5 -45.3(11) . . . . ?
F3 C89 C90 O6 8.8(12) . . . . ?
F2 C89 C90 O6 -110.0(9) . . . . ?
F1 C89 C90 O6 132.6(8) . . . . ?
F4 C91 C92 O7 38.3(11) . . . . ?
F6 C91 C92 O7 -83.2(9) . . . . ?
F5 C91 C92 O7 157.7(8) . . . . ?
F4 C91 C92 O8 -142.7(8) . . . . ?
F6 C91 C92 O8 95.8(9) . . . . ?
F5 C91 C92 O8 -23.4(12) . . . . ?
